data_7011490
loop_
_publ_author_name
'Baker, Robert J.'
'Cole, Marcus L.'
'Jones, Cameron'
'Mahon, Mary F.'

_publ_section_title
;
 Bidentate N-heterocyclic carbene complexes of Group 13 trihydrides and
 trihalides
;
_journal_issue 9
_journal_name_full 'Journal of the Chemical Society, Dalton Transactions'
_journal_page_first 1992
_journal_paper_doi 10.1039/b200500j
_journal_year 2002
_chemical_formula_sum 'C16 H32 In2 N4'
_chemical_formula_weight 510.10
_chemical_name_systematic
;
?
;
_space_group_IT_number 2
_symmetry_cell_setting triclinic
_symmetry_space_group_name_Hall '-P 1'
_symmetry_space_group_name_H-M 'P -1'
_atom_sites_solution_hydrogens geom
_atom_sites_solution_primary direct
_atom_sites_solution_secondary difmap
_audit_creation_method SHELXL-97
_cell_angle_alpha 85.4570(10)
_cell_angle_beta 85.4100(10)
_cell_angle_gamma 76.2580(10)
_cell_formula_units_Z 1
_cell_length_a 5.61100(10)
_cell_length_b 8.2530(2)
_cell_length_c 11.6770(3)
_cell_measurement_reflns_used 25
_cell_measurement_temperature 150(2)
_cell_measurement_theta_max 18
_cell_measurement_theta_min 12
_cell_volume 522.56(2)
_computing_data_reduction 'Denzo and Scalepack (otwinowski & Minor, 1997'
_computing_molecular_graphics 'ORTEX (P.McArdle, 1995)'
_computing_publication_material 'SHELXL-97/2 (Sheldrick,1997)'
_computing_structure_refinement 'SHELXL-97 (Sheldrick, 1997)'
_computing_structure_solution 'SHELXS-97 (Sheldrick, 1990)'
_diffrn_ambient_temperature 150(2)
_diffrn_measured_fraction_theta_full 0.994
_diffrn_measured_fraction_theta_max 0.994
_diffrn_measurement_device_type KappaCCD
_diffrn_measurement_method KappaCCD
_diffrn_radiation_monochromator graphite
_diffrn_radiation_source 'fine-focus sealed tube'
_diffrn_radiation_type MoK\a
_diffrn_radiation_wavelength 0.71073
_diffrn_reflns_av_R_equivalents 0.0446
_diffrn_reflns_av_sigmaI/netI 0.0485
_diffrn_reflns_limit_h_max 9
_diffrn_reflns_limit_h_min -9
_diffrn_reflns_limit_k_max 13
_diffrn_reflns_limit_k_min -13
_diffrn_reflns_limit_l_max 18
_diffrn_reflns_limit_l_min -18
_diffrn_reflns_number 13602
_diffrn_reflns_theta_full 34.94
_diffrn_reflns_theta_max 34.94
_diffrn_reflns_theta_min 3.75
_exptl_absorpt_coefficient_mu 2.209
_exptl_absorpt_correction_T_max 0.80
_exptl_absorpt_correction_T_min 0.76
_exptl_absorpt_correction_type multi-scan
_exptl_absorpt_process_details 'Sortav Blessing (1995)'
_exptl_crystal_colour Colourless
_exptl_crystal_density_diffrn 1.621
_exptl_crystal_density_method 'not measured'
_exptl_crystal_description plate
_exptl_crystal_F_000 254
_exptl_crystal_size_max 0.25
_exptl_crystal_size_mid 0.10
_exptl_crystal_size_min 0.05
_refine_diff_density_max 0.927
_refine_diff_density_min -0.885
_refine_diff_density_rms 0.113
_refine_ls_extinction_coef 0.045(2)
_refine_ls_extinction_expression Fc^*^=kFc[1+0.001xFc^2^\l^3^/sin(2\q)]^-1/4^
_refine_ls_extinction_method SHELXL
_refine_ls_goodness_of_fit_ref 1.010
_refine_ls_hydrogen_treatment mixed
_refine_ls_matrix_type full
_refine_ls_number_parameters 116
_refine_ls_number_reflns 4544
_refine_ls_number_restraints 3
_refine_ls_restrained_S_all 1.010
_refine_ls_R_factor_all 0.0400
_refine_ls_R_factor_gt 0.0294
_refine_ls_shift/su_max 0.002
_refine_ls_shift/su_mean 0.000
_refine_ls_structure_factor_coef Fsqd
_refine_ls_weighting_details 'calc w=1/[\s^2^(Fo^2^)+(0.0263P)^2^+0.0675P] where P=(Fo^2^+2Fc^2^)/3'
_refine_ls_weighting_scheme calc
_refine_ls_wR_factor_gt 0.0647
_refine_ls_wR_factor_ref 0.0689
_reflns_number_gt 3831
_reflns_number_total 4544
_reflns_threshold_expression >2sigma(I)
_cod_data_source_file b200500j.txt
_cod_data_source_block compound7
_cod_depositor_comments
;
The following automatic conversions were performed:
'_atom_site_symetry_multiplicity' tag replaced with
'_atom_site_symmetry_multiplicity'.

Automatic conversion script
Id: cif_correct_tags 1440 2010-10-19 06:21:57Z saulius 

The following automatic conversions were performed:
'_symmetry_cell_setting' value 'Triclinic' changed to 'triclinic'
according to '/home/saulius/struct/CIF-dictionaries/cif_core.dic'
dictionary named 'cif_core.dic' version 2.4.1 from
2010-06-29.

'_exptl_absorpt_correction_type' value 'Multi-Scan' changed
to 'multi-scan' according to
'/home/saulius/struct/CIF-dictionaries/cif_core.dic' dictionary named
'cif_core.dic' version 2.4.1 from 2010-06-29.

Automatic conversion script
Id: cif_fix_enum 1527 2010-12-29 10:47:43Z saulius 
;
_cod_original_sg_symbol_H-M P-1
_cod_database_code 7011490

loop_
_symmetry_equiv_pos_as_xyz
'x, y, z'
'-x, -y, -z'

loop_
_atom_site_label
_atom_site_type_symbol
_atom_site_fract_x
_atom_site_fract_y
_atom_site_fract_z
_atom_site_U_iso_or_equiv
_atom_site_adp_type
_atom_site_occupancy
_atom_site_symmetry_multiplicity
_atom_site_calc_flag
_atom_site_refinement_flags
_atom_site_disorder_assembly
_atom_site_disorder_group
In1 In 0.28009(2) 0.801048(13) 0.266550(10) 0.02580(6) Uani 1 1 d D . .
H1 H 0.022(5) 0.720(4) 0.281(3) 0.082(11) Uiso 1 1 d D . .
H2 H 0.505(5) 0.698(3) 0.356(2) 0.059(9) Uiso 1 1 d D . .
H3 H 0.402(5) 0.822(4) 0.1269(19) 0.057(8) Uiso 1 1 d D . .
N1 N 0.2186(3) 1.11369(18) 0.42609(12) 0.0214(3) Uani 1 1 d . . .
N2 N 0.0201(3) 1.21492(18) 0.27665(12) 0.0216(3) Uani 1 1 d . . .
C1 C 0.1523(3) 1.0697(2) 0.32598(14) 0.0195(3) Uani 1 1 d . . .
C2 C 0.1354(4) 1.2826(2) 0.43851(19) 0.0368(5) Uani 1 1 d . . .
H2A H 0.1605 1.3426 0.5009 0.044 Uiso 1 1 calc R . .
C3 C 0.0116(4) 1.3462(2) 0.34482(18) 0.0357(5) Uani 1 1 d . . .
H3A H -0.0671 1.4600 0.3285 0.043 Uiso 1 1 calc R . .
C4 C 0.3636(3) 1.0028(2) 0.51224(14) 0.0223(3) Uani 1 1 d . . .
H4A H 0.3362 0.8889 0.5110 0.027 Uiso 1 1 calc R . .
H4B H 0.3098 1.0434 0.5898 0.027 Uiso 1 1 calc R . .
C5 C -0.0922(3) 1.2375(2) 0.16216(14) 0.0223(3) Uani 1 1 d . . .
C6 C 0.1126(4) 1.2297(3) 0.06806(17) 0.0385(5) Uani 1 1 d . . .
H6A H 0.2307 1.1215 0.0755 0.058 Uiso 1 1 calc R . .
H6B H 0.1963 1.3197 0.0753 0.058 Uiso 1 1 calc R . .
H6C H 0.0430 1.2431 -0.0074 0.058 Uiso 1 1 calc R . .
C7 C -0.2744(5) 1.4063(3) 0.1529(2) 0.0408(5) Uani 1 1 d . . .
H7A H -0.3508 1.4200 0.0791 0.061 Uiso 1 1 calc R . .
H7B H -0.1880 1.4955 0.1577 0.061 Uiso 1 1 calc R . .
H7C H -0.4018 1.4122 0.2160 0.061 Uiso 1 1 calc R . .
C8 C -0.2310(4) 1.1019(3) 0.15271(18) 0.0345(4) Uani 1 1 d . . .
H8A H -0.3596 1.1085 0.2153 0.052 Uiso 1 1 calc R . .
H8B H -0.1165 0.9920 0.1583 0.052 Uiso 1 1 calc R . .
H8C H -0.3062 1.1179 0.0785 0.052 Uiso 1 1 calc R . .

loop_
_atom_site_aniso_label
_atom_site_aniso_U_11
_atom_site_aniso_U_22
_atom_site_aniso_U_33
_atom_site_aniso_U_23
_atom_site_aniso_U_13
_atom_site_aniso_U_12
In1 0.03104(9) 0.01843(8) 0.02740(8) -0.00353(5) -0.00746(5) -0.00220(5)
N1 0.0235(7) 0.0196(7) 0.0202(6) -0.0017(5) -0.0062(5) -0.0019(5)
N2 0.0256(7) 0.0180(6) 0.0205(6) -0.0022(5) -0.0049(5) -0.0024(5)
C1 0.0195(7) 0.0199(7) 0.0189(7) -0.0004(5) -0.0022(5) -0.0043(5)
C2 0.0533(13) 0.0226(9) 0.0328(10) -0.0107(7) -0.0182(9) 0.0025(8)
C3 0.0511(13) 0.0185(9) 0.0351(10) -0.0069(7) -0.0174(9) 0.0033(8)
C4 0.0243(8) 0.0239(8) 0.0184(7) 0.0013(6) -0.0051(6) -0.0044(6)
C5 0.0231(8) 0.0228(8) 0.0207(7) 0.0003(6) -0.0068(6) -0.0033(6)
C6 0.0315(11) 0.0592(14) 0.0248(9) 0.0036(9) -0.0018(8) -0.0125(9)
C7 0.0472(13) 0.0305(11) 0.0396(11) -0.0020(8) -0.0198(10) 0.0067(9)
C8 0.0414(11) 0.0328(10) 0.0341(10) 0.0052(8) -0.0183(9) -0.0150(8)

loop_
_atom_type_symbol
_atom_type_description
_atom_type_scat_dispersion_real
_atom_type_scat_dispersion_imag
_atom_type_scat_source
C C 0.0033 0.0016 'International Tables Vol C Tables 4.2.6.8 and 6.1.1.4'
H H 0.0000 0.0000 'International Tables Vol C Tables 4.2.6.8 and 6.1.1.4'
N N 0.0061 0.0033 'International Tables Vol C Tables 4.2.6.8 and 6.1.1.4'
In In -0.7276 1.3100 'International Tables Vol C Tables 4.2.6.8 and 6.1.1.4'

loop_
_geom_angle_atom_site_label_1
_geom_angle_atom_site_label_2
_geom_angle_atom_site_label_3
_geom_angle
_geom_angle_site_symmetry_1
_geom_angle_site_symmetry_3
_geom_angle_publ_flag
C1 N1 C2 111.34(14) . . ?
C1 N1 C4 126.72(14) . . ?
C2 N1 C4 121.93(15) . . ?
C1 N2 C3 110.22(15) . . ?
C1 N2 C5 126.65(14) . . ?
C3 N2 C5 123.05(14) . . ?
N1 C1 N2 104.58(14) . . ?
N1 C1 In1 122.11(11) . . ?
N2 C1 In1 133.21(12) . . ?
C3 C2 N1 106.49(17) . . ?
C2 C3 N2 107.35(17) . . ?
N1 C4 C4 110.47(16) . 2_676 ?
N2 C5 C6 108.28(15) . . ?
N2 C5 C7 109.43(15) . . ?
C6 C5 C7 110.00(17) . . ?
N2 C5 C8 109.61(14) . . ?
C6 C5 C8 111.28(17) . . ?
C7 C5 C8 108.22(17) . . ?

loop_
_geom_bond_atom_site_label_1
_geom_bond_atom_site_label_2
_geom_bond_distance
_geom_bond_site_symmetry_2
_geom_bond_publ_flag
In1 C1 2.3069(16) . ?
N1 C1 1.355(2) . ?
N1 C2 1.376(2) . ?
N1 C4 1.464(2) . ?
N2 C1 1.362(2) . ?
N2 C3 1.384(2) . ?
N2 C5 1.503(2) . ?
C2 C3 1.346(3) . ?
C4 C4 1.524(3) 2_676 ?
C5 C6 1.519(3) . ?
C5 C7 1.521(3) . ?
C5 C8 1.523(3) . ?
